data_4341762
loop_
_publ_author_name
'Zwettler, Niklas'
'Schachner, J\"org A'
'Belaj, Ferdinand'
'M\"osch-Zanetti, Nadia C'

_publ_section_title
;
 Oxorhenium(V) Complexes with Phenolate-Pyrazole Ligands for Olefin
 Epoxidation Using Hydrogen Peroxide.
;
_journal_name_full 'Inorganic chemistry'
_journal_page_first 141202093837009
_journal_paper_doi 10.1021/ic501794z
_journal_year 2014
_chemical_compound_source 'synthetical product'
_chemical_formula_moiety 'C29 H26 Cl2 N2 O3 P Re'
_chemical_formula_sum 'C29 H26 Cl2 N2 O3 P Re'
_chemical_formula_weight 738.59
_chemical_name_systematic
; dichloro-(2-(1-methylpyrazol-3-yl)-4-methoxy-phenolato-N,O)-oxo-(triphenyl-
phosphine)-rhenium(V)
;
_space_group_IT_number 15
_symmetry_cell_setting monoclinic
_symmetry_space_group_name_Hall '-C 2yc'
_symmetry_space_group_name_H-M 'C 1 2/c 1'
_atom_sites_solution_hydrogens geom
_atom_sites_solution_primary direct
_atom_sites_solution_secondary difmap
_audit_creation_method 'manual edited SHELXL-97 .cif file'
_cell_angle_alpha 90.00
_cell_angle_beta 99.3430(10)
_cell_angle_gamma 90.00
_cell_formula_units_Z 8
_cell_length_a 12.2426(5)
_cell_length_b 19.8120(9)
_cell_length_c 22.8527(10)
_cell_measurement_reflns_used 9071
_cell_measurement_temperature 100(2)
_cell_measurement_theta_max 30.99
_cell_measurement_theta_min 2.48
_cell_volume 5469.4(4)
_computing_cell_refinement 'Bruker SAINT'
_computing_data_collection 'Bruker APEX2'
_computing_data_reduction 'Bruker SAINT'
_computing_molecular_graphics 'modified ORTEP (Johnson, 1965)'
_computing_publication_material 'SHELXL-97 (Sheldrick, 2008)'
_computing_structure_refinement 'SHELXL-97 (Sheldrick, 2008)'
_computing_structure_solution 'SHELXS-97 (Sheldrick, 2008)'
_diffrn_ambient_temperature 100(2)
_diffrn_measured_fraction_theta_full 0.999
_diffrn_measured_fraction_theta_max 0.999
_diffrn_measurement_device_type 'Bruker APEX-II CCD'
_diffrn_measurement_method '\f and \w scans'
_diffrn_radiation_monochromator graphite
_diffrn_radiation_source 'fine-focus sealed tube'
_diffrn_radiation_type MoK\a
_diffrn_radiation_wavelength 0.71073
_diffrn_reflns_av_R_equivalents 0.0223
_diffrn_reflns_av_sigmaI/netI 0.0169
_diffrn_reflns_limit_h_max 17
_diffrn_reflns_limit_h_min -17
_diffrn_reflns_limit_k_max 27
_diffrn_reflns_limit_k_min -27
_diffrn_reflns_limit_l_max 32
_diffrn_reflns_limit_l_min -32
_diffrn_reflns_number 35194
_diffrn_reflns_theta_full 30.00
_diffrn_reflns_theta_max 30.00
_diffrn_reflns_theta_min 1.81
_diffrn_standards_number 0
_exptl_absorpt_coefficient_mu 4.732
_exptl_absorpt_correction_T_max 0.7462
_exptl_absorpt_correction_T_min 0.4883
_exptl_absorpt_correction_type multi-scan
_exptl_absorpt_process_details 'Bruker SADABS'
_exptl_crystal_colour green
_exptl_crystal_density_diffrn 1.794
_exptl_crystal_density_method 'not measured'
_exptl_crystal_description plate
_exptl_crystal_F_000 2896
_exptl_crystal_size_max 0.28
_exptl_crystal_size_mid 0.25
_exptl_crystal_size_min 0.10
_refine_diff_density_max 1.097
_refine_diff_density_min -1.110
_refine_diff_density_rms 0.088
_refine_ls_extinction_method none
_refine_ls_goodness_of_fit_ref 1.073
_refine_ls_hydrogen_treatment refU
_refine_ls_matrix_type full
_refine_ls_number_parameters 352
_refine_ls_number_reflns 7984
_refine_ls_number_restraints 0
_refine_ls_restrained_S_all 1.073
_refine_ls_R_factor_all 0.0190
_refine_ls_R_factor_gt 0.0168
_refine_ls_shift/su_max 0.007
_refine_ls_shift/su_mean 0.000
_refine_ls_structure_factor_coef Fsqd
_refine_ls_weighting_details 'calc w=1/[\s^2^(Fo^2^)+(0.0174P)^2^+11.6681P] where P=(Fo^2^+2Fc^2^)/3'
_refine_ls_weighting_scheme calc
_refine_ls_wR_factor_gt 0.0411
_refine_ls_wR_factor_ref 0.0421
_reflns_number_gt 7505
_reflns_number_total 7984
_reflns_threshold_expression >2sigma(I)
_cod_data_source_file ic501794z_si_002.cif
_cod_data_source_block ROMM
_cod_original_sg_symbol_H-M 'C 2/c'
_cod_database_code 4341762

loop_
_symmetry_equiv_pos_as_xyz
'x, y, z'
'x, -y, z+1/2'
'x+1/2, y+1/2, z'
'x+1/2, -y+1/2, z+1/2'
'-x, -y, -z'
'-x, y, -z-1/2'
'-x+1/2, -y+1/2, -z'
'-x+1/2, y+1/2, -z-1/2'

loop_
_atom_site_label
_atom_site_type_symbol
_atom_site_fract_x
_atom_site_fract_y
_atom_site_fract_z
_atom_site_U_iso_or_equiv
_atom_site_adp_type
_atom_site_occupancy
_atom_site_symmetry_multiplicity
_atom_site_calc_flag
_atom_site_refinement_flags
Re1 Re 0.717323(5) 0.504456(3) 0.379142(3) 0.00896(2) Uani 1 1 d .
O1 O 0.65536(11) 0.51448(7) 0.30769(5) 0.0134(2) Uani 1 1 d .
Cl1 Cl 0.65282(4) 0.39117(2) 0.392258(19) 0.01706(8) Uani 1 1 d .
Cl2 Cl 0.88525(3) 0.45402(2) 0.362978(18) 0.01378(7) Uani 1 1 d .
N11 N 0.46629(12) 0.53979(8) 0.38186(6) 0.0136(3) Uani 1 1 d .
N12 N 0.57200(12) 0.54159(7) 0.41219(6) 0.0113(3) Uani 1 1 d .
C13 C 0.56407(14) 0.56978(8) 0.46570(7) 0.0112(3) Uani 1 1 d .
C14 C 0.45316(15) 0.58636(9) 0.46797(8) 0.0148(3) Uani 1 1 d .
H14 H 0.4246 0.6068 0.4999 0.024(4) Uiso 1 1 calc R
C15 C 0.39505(15) 0.56679(9) 0.41434(8) 0.0159(3) Uani 1 1 d .
H15 H 0.3175 0.5715 0.4021 0.024(4) Uiso 1 1 calc R
C16 C 0.43499(17) 0.51201(11) 0.32261(8) 0.0211(4) Uani 1 1 d .
H161 H 0.3542 0.5084 0.3133 0.026(4) Uiso 1 1 calc R
H162 H 0.4680 0.4672 0.3209 0.026(4) Uiso 1 1 calc R
H163 H 0.4616 0.5418 0.2937 0.026(4) Uiso 1 1 calc R
O2 O 0.77613(10) 0.51296(6) 0.46211(5) 0.0111(2) Uani 1 1 d .
C21 C 0.75920(14) 0.54570(8) 0.51179(7) 0.0106(3) Uani 1 1 d .
C22 C 0.65653(14) 0.57586(8) 0.51457(7) 0.0106(3) Uani 1 1 d .
C23 C 0.64113(15) 0.60657(8) 0.56787(7) 0.0131(3) Uani 1 1 d .
H23 H 0.5722 0.6274 0.5706 0.020(3) Uiso 1 1 calc R
C24 C 0.72521(15) 0.60704(8) 0.61686(7) 0.0136(3) Uani 1 1 d .
C25 C 0.82722(15) 0.57739(9) 0.61328(7) 0.0142(3) Uani 1 1 d .
H25 H 0.8850 0.5780 0.6465 0.020(3) Uiso 1 1 calc R
C26 C 0.84336(14) 0.54690(8) 0.56058(7) 0.0133(3) Uani 1 1 d .
H26 H 0.9127 0.5267 0.5579 0.020(3) Uiso 1 1 calc R
O3 O 0.69979(12) 0.63774(7) 0.66704(5) 0.0182(3) Uani 1 1 d .
C27 C 0.77535(19) 0.62695(10) 0.72093(8) 0.0243(4) Uani 1 1 d .
H271 H 0.7911 0.5786 0.7259 0.030(4) Uiso 1 1 calc R
H272 H 0.7424 0.6435 0.7545 0.030(4) Uiso 1 1 calc R
H273 H 0.8444 0.6514 0.7192 0.030(4) Uiso 1 1 calc R
P1 P 0.78450(3) 0.62054(2) 0.365672(17) 0.00895(7) Uani 1 1 d .
C31 C 0.67669(14) 0.68176(8) 0.37288(7) 0.0115(3) Uani 1 1 d .
C32 C 0.68073(15) 0.72424(9) 0.42189(7) 0.0142(3) Uani 1 1 d .
H32 H 0.7437 0.7238 0.4523 0.027(3) Uiso 1 1 calc R
C33 C 0.59259(16) 0.76733(9) 0.42635(8) 0.0173(3) Uani 1 1 d .
H33 H 0.5964 0.7967 0.4595 0.027(3) Uiso 1 1 calc R
C34 C 0.49955(17) 0.76767(10) 0.38293(9) 0.0201(4) Uani 1 1 d .
H34 H 0.4397 0.7972 0.3862 0.027(3) Uiso 1 1 calc R
C35 C 0.49403(17) 0.72477(11) 0.33451(9) 0.0237(4) Uani 1 1 d .
H35 H 0.4300 0.7246 0.3048 0.027(3) Uiso 1 1 calc R
C36 C 0.58229(16) 0.68197(10) 0.32942(8) 0.0189(4) Uani 1 1 d .
H36 H 0.5782 0.6527 0.2962 0.027(3) Uiso 1 1 calc R
C41 C 0.81218(14) 0.63466(8) 0.29038(7) 0.0120(3) Uani 1 1 d .
C42 C 0.80563(18) 0.69973(9) 0.26635(8) 0.0210(4) Uani 1 1 d .
H42 H 0.7843 0.7365 0.2887 0.026(3) Uiso 1 1 calc R
C43 C 0.8303(2) 0.71086(11) 0.20965(9) 0.0262(4) Uani 1 1 d .
H43 H 0.8256 0.7551 0.1934 0.026(3) Uiso 1 1 calc R
C44 C 0.86172(17) 0.65732(10) 0.17690(8) 0.0214(4) Uani 1 1 d .
H44 H 0.8774 0.6648 0.1380 0.026(3) Uiso 1 1 calc R
C45 C 0.87020(16) 0.59308(10) 0.20088(8) 0.0192(4) Uani 1 1 d .
H45 H 0.8931 0.5567 0.1787 0.026(3) Uiso 1 1 calc R
C46 C 0.84540(15) 0.58148(9) 0.25734(8) 0.0152(3) Uani 1 1 d .
H46 H 0.8511 0.5372 0.2734 0.026(3) Uiso 1 1 calc R
C51 C 0.90969(14) 0.64953(8) 0.41335(7) 0.0107(3) Uani 1 1 d .
C52 C 0.97678(14) 0.60353(8) 0.44895(7) 0.0124(3) Uani 1 1 d .
H52 H 0.9551 0.5575 0.4496 0.017(3) Uiso 1 1 calc R
C53 C 1.07537(14) 0.62465(9) 0.48354(8) 0.0142(3) Uani 1 1 d .
H53 H 1.1206 0.5931 0.5077 0.017(3) Uiso 1 1 calc R
C54 C 1.10723(15) 0.69192(9) 0.48260(8) 0.0146(3) Uani 1 1 d .
H54 H 1.1739 0.7065 0.5064 0.017(3) Uiso 1 1 calc R
C55 C 1.04138(15) 0.73795(9) 0.44670(8) 0.0150(3) Uani 1 1 d .
H55 H 1.0638 0.7838 0.4459 0.017(3) Uiso 1 1 calc R
C56 C 0.94318(15) 0.71730(8) 0.41211(8) 0.0140(3) Uani 1 1 d .
H56 H 0.8987 0.7489 0.3877 0.017(3) Uiso 1 1 calc R

loop_
_atom_site_aniso_label
_atom_site_aniso_U_11
_atom_site_aniso_U_22
_atom_site_aniso_U_33
_atom_site_aniso_U_23
_atom_site_aniso_U_13
_atom_site_aniso_U_12
Re1 0.00888(4) 0.00888(3) 0.00942(3) 0.00017(2) 0.00236(2) -0.00036(2)
O1 0.0117(6) 0.0177(6) 0.0109(5) 0.0001(4) 0.0022(4) -0.0011(5)
Cl1 0.0210(2) 0.01135(17) 0.02025(19) 0.00031(14) 0.00776(16) -0.00421(15)
Cl2 0.01290(18) 0.01382(17) 0.01498(17) -0.00134(13) 0.00333(14) 0.00285(13)
N11 0.0086(7) 0.0192(7) 0.0130(6) 0.0007(5) 0.0015(5) -0.0014(5)
N12 0.0092(6) 0.0133(6) 0.0114(6) 0.0010(5) 0.0012(5) -0.0008(5)
C13 0.0121(8) 0.0095(7) 0.0124(7) 0.0015(5) 0.0031(6) 0.0002(5)
C14 0.0124(8) 0.0147(7) 0.0180(8) 0.0002(6) 0.0046(6) 0.0012(6)
C15 0.0115(8) 0.0188(8) 0.0179(8) 0.0019(6) 0.0042(6) 0.0009(6)
C16 0.0130(9) 0.0354(10) 0.0141(8) -0.0043(7) 0.0002(6) -0.0025(7)
O2 0.0117(6) 0.0114(5) 0.0105(5) -0.0007(4) 0.0025(4) 0.0009(4)
C21 0.0121(7) 0.0100(7) 0.0102(7) 0.0000(5) 0.0030(6) 0.0001(5)
C22 0.0111(7) 0.0091(7) 0.0120(7) 0.0014(5) 0.0029(6) 0.0001(5)
C23 0.0137(8) 0.0113(7) 0.0148(7) -0.0001(6) 0.0038(6) 0.0020(6)
C24 0.0184(8) 0.0102(7) 0.0126(7) -0.0009(6) 0.0038(6) 0.0011(6)
C25 0.0154(8) 0.0133(7) 0.0132(7) -0.0001(6) 0.0002(6) 0.0010(6)
C26 0.0118(8) 0.0135(7) 0.0146(7) 0.0000(6) 0.0022(6) 0.0017(6)
O3 0.0221(7) 0.0199(6) 0.0122(5) -0.0041(5) 0.0018(5) 0.0065(5)
C27 0.0339(11) 0.0236(9) 0.0138(8) -0.0028(7) -0.0005(7) 0.0094(8)
P1 0.00962(19) 0.00820(17) 0.00935(17) 0.00006(13) 0.00252(14) 0.00057(13)
C31 0.0117(8) 0.0099(7) 0.0133(7) 0.0014(5) 0.0034(6) 0.0016(6)
C32 0.0148(8) 0.0148(7) 0.0136(7) -0.0008(6) 0.0039(6) 0.0011(6)
C33 0.0195(9) 0.0159(8) 0.0180(8) -0.0018(6) 0.0073(7) 0.0032(6)
C34 0.0178(9) 0.0198(9) 0.0237(9) 0.0004(7) 0.0060(7) 0.0080(7)
C35 0.0172(9) 0.0281(10) 0.0235(9) -0.0032(8) -0.0032(7) 0.0092(7)
C36 0.0183(9) 0.0196(8) 0.0173(8) -0.0040(7) -0.0012(7) 0.0053(7)
C41 0.0116(8) 0.0136(7) 0.0115(7) 0.0002(6) 0.0033(6) -0.0016(6)
C42 0.0321(11) 0.0154(8) 0.0174(8) 0.0019(6) 0.0095(7) 0.0016(7)
C43 0.0399(13) 0.0207(9) 0.0204(9) 0.0070(7) 0.0122(9) -0.0008(8)
C44 0.0239(10) 0.0287(10) 0.0137(8) 0.0016(7) 0.0090(7) -0.0049(8)
C45 0.0197(9) 0.0235(9) 0.0161(8) -0.0041(7) 0.0081(7) -0.0031(7)
C46 0.0155(8) 0.0151(8) 0.0160(8) -0.0014(6) 0.0058(6) -0.0008(6)
C51 0.0104(7) 0.0102(7) 0.0122(7) -0.0010(5) 0.0039(6) 0.0000(5)
C52 0.0128(8) 0.0096(7) 0.0149(7) 0.0007(6) 0.0028(6) -0.0008(6)
C53 0.0127(8) 0.0139(7) 0.0156(7) 0.0013(6) 0.0011(6) -0.0001(6)
C54 0.0121(8) 0.0157(8) 0.0164(8) -0.0026(6) 0.0030(6) -0.0024(6)
C55 0.0153(8) 0.0105(7) 0.0203(8) -0.0013(6) 0.0057(6) -0.0019(6)
C56 0.0136(8) 0.0110(7) 0.0179(8) 0.0013(6) 0.0044(6) 0.0010(6)

loop_
_atom_type_symbol
_atom_type_description
_atom_type_scat_dispersion_real
_atom_type_scat_dispersion_imag
_atom_type_scat_source
C C 0.0033 0.0016 'International Tables Vol C Tables 4.2.6.8 and 6.1.1.4'
H H 0.0000 0.0000 'International Tables Vol C Tables 4.2.6.8 and 6.1.1.4'
Cl Cl 0.1484 0.1585 'International Tables Vol C Tables 4.2.6.8 and 6.1.1.4'
N N 0.0061 0.0033 'International Tables Vol C Tables 4.2.6.8 and 6.1.1.4'
O O 0.0106 0.0060 'International Tables Vol C Tables 4.2.6.8 and 6.1.1.4'
P P 0.1023 0.0942 'International Tables Vol C Tables 4.2.6.8 and 6.1.1.4'
Re Re -1.0185 7.2310 'International Tables Vol C Tables 4.2.6.8 and 6.1.1.4'

loop_
_geom_angle_atom_site_label_1
_geom_angle_atom_site_label_2
_geom_angle_atom_site_label_3
_geom_angle
O1 Re1 O2 167.39(6)
O1 Re1 N12 91.81(6)
O2 Re1 N12 79.87(5)
O1 Re1 Cl2 99.39(4)
O2 Re1 Cl2 89.73(4)
N12 Re1 Cl2 168.09(4)
O1 Re1 Cl1 97.13(4)
O2 Re1 Cl1 92.10(4)
N12 Re1 Cl1 88.21(4)
Cl2 Re1 Cl1 86.380(15)
O1 Re1 P1 82.96(4)
O2 Re1 P1 87.85(4)
N12 Re1 P1 92.06(4)
Cl2 Re1 P1 93.333(14)
Cl1 Re1 P1 179.709(15)
C15 N11 N12 110.83(14)
C15 N11 C16 124.62(15)
N12 N11 C16 124.56(15)
C13 N12 N11 105.46(13)
C13 N12 Re1 129.29(11)
N11 N12 Re1 125.25(11)
N12 C13 C14 109.82(15)
N12 C13 C22 124.13(15)
C14 C13 C22 125.85(15)
C15 C14 C13 105.38(15)
C15 C14 H14 127.3
C13 C14 H14 127.3
N11 C15 C14 108.51(16)
N11 C15 H15 125.7
C14 C15 H15 125.7
N11 C16 H161 109.5
N11 C16 H162 109.5
H161 C16 H162 109.5
N11 C16 H163 109.5
H161 C16 H163 109.5
H162 C16 H163 109.5
C21 O2 Re1 141.79(11)
O2 C21 C26 119.14(15)
O2 C21 C22 120.20(15)
C26 C21 C22 120.62(15)
C23 C22 C21 118.19(15)
C23 C22 C13 120.24(15)
C21 C22 C13 121.28(14)
C24 C23 C22 121.03(16)
C24 C23 H23 119.5
C22 C23 H23 119.5
O3 C24 C23 115.77(15)
O3 C24 C25 124.08(16)
C23 C24 C25 120.14(16)
C26 C25 C24 119.25(16)
C26 C25 H25 120.4
C24 C25 H25 120.4
C25 C26 C21 120.75(16)
C25 C26 H26 119.6
C21 C26 H26 119.6
C24 O3 C27 116.65(14)
O3 C27 H271 109.5
O3 C27 H272 109.5
H271 C27 H272 109.5
O3 C27 H273 109.5
H271 C27 H273 109.5
H272 C27 H273 109.5
C31 P1 C51 106.72(8)
C31 P1 C41 103.36(8)
C51 P1 C41 104.35(8)
C31 P1 Re1 110.31(6)
C51 P1 Re1 118.81(5)
C41 P1 Re1 112.01(6)
C32 C31 C36 119.11(16)
C32 C31 P1 122.89(13)
C36 C31 P1 117.80(13)
C33 C32 C31 120.11(17)
C33 C32 H32 119.9
C31 C32 H32 119.9
C34 C33 C32 120.52(17)
C34 C33 H33 119.7
C32 C33 H33 119.7
C33 C34 C35 119.76(17)
C33 C34 H34 120.1
C35 C34 H34 120.1
C34 C35 C36 120.08(18)
C34 C35 H35 120.0
C36 C35 H35 120.0
C35 C36 C31 120.41(17)
C35 C36 H36 119.8
C31 C36 H36 119.8
C46 C41 C42 119.15(16)
C46 C41 P1 120.57(13)
C42 C41 P1 120.20(13)
C43 C42 C41 120.21(18)
C43 C42 H42 119.9
C41 C42 H42 119.9
C44 C43 C42 120.06(18)
C44 C43 H43 120.0
C42 C43 H43 120.0
C45 C44 C43 119.93(17)
C45 C44 H44 120.0
C43 C44 H44 120.0
C44 C45 C46 120.39(17)
C44 C45 H45 119.8
C46 C45 H45 119.8
C45 C46 C41 120.24(17)
C45 C46 H46 119.9
C41 C46 H46 119.9
C52 C51 C56 119.29(15)
C52 C51 P1 120.03(12)
C56 C51 P1 120.58(13)
C53 C52 C51 120.49(15)
C53 C52 H52 119.8
C51 C52 H52 119.8
C54 C53 C52 119.85(16)
C54 C53 H53 120.1
C52 C53 H53 120.1
C53 C54 C55 120.00(16)
C53 C54 H54 120.0
C55 C54 H54 120.0
C56 C55 C54 120.48(16)
C56 C55 H55 119.8
C54 C55 H55 119.8
C55 C56 C51 119.89(16)
C55 C56 H56 120.1
C51 C56 H56 120.1

loop_
_geom_bond_atom_site_label_1
_geom_bond_atom_site_label_2
_geom_bond_distance
Re1 O1 1.6967(12)
Re1 O2 1.9232(12)
Re1 N12 2.1709(14)
Re1 Cl2 2.3681(4)
Re1 Cl1 2.4141(4)
Re1 P1 2.4784(4)
N11 C15 1.345(2)
N11 N12 1.366(2)
N11 C16 1.454(2)
N12 C13 1.362(2)
C13 C14 1.406(2)
C13 C22 1.460(2)
C14 C15 1.369(2)
C14 H14 0.95
C15 H15 0.95
C16 H161 0.98
C16 H162 0.98
C16 H163 0.98
O2 C21 1.3523(19)
C21 C26 1.390(2)
C21 C22 1.402(2)
C22 C23 1.401(2)
C23 C24 1.393(2)
C23 H23 0.95
C24 O3 1.378(2)
C24 C25 1.394(2)
C25 C26 1.390(2)
C25 H25 0.95
C26 H26 0.95
O3 C27 1.431(2)
C27 H271 0.98
C27 H272 0.98
C27 H273 0.98
P1 C31 1.8197(17)
P1 C51 1.8231(17)
P1 C41 1.8285(17)
C31 C32 1.395(2)
C31 C36 1.396(2)
C32 C33 1.393(2)
C32 H32 0.95
C33 C34 1.384(3)
C33 H33 0.95
C34 C35 1.388(3)
C34 H34 0.95
C35 C36 1.393(3)
C35 H35 0.95
C36 H36 0.95
C41 C46 1.395(2)
C41 C42 1.399(2)
C42 C43 1.395(3)
C42 H42 0.95
C43 C44 1.388(3)
C43 H43 0.95
C44 C45 1.383(3)
C44 H44 0.95
C45 C46 1.392(2)
C45 H45 0.95
C46 H46 0.95
C51 C52 1.396(2)
C51 C56 1.405(2)
C52 C53 1.395(2)
C52 H52 0.95
C53 C54 1.390(2)
C53 H53 0.95
C54 C55 1.393(2)
C54 H54 0.95
C55 C56 1.389(2)
C55 H55 0.95
C56 H56 0.95

loop_
_geom_torsion_atom_site_label_1
_geom_torsion_atom_site_label_2
_geom_torsion_atom_site_label_3
_geom_torsion_atom_site_label_4
_geom_torsion
C15 N11 N12 C13 1.10(18)
C16 N11 N12 C13 -178.52(16)
C15 N11 N12 Re1 -179.86(11)
C16 N11 N12 Re1 0.5(2)
O1 Re1 N12 C13 -156.62(14)
O2 Re1 N12 C13 13.84(14)
Cl2 Re1 N12 C13 43.3(3)
Cl1 Re1 N12 C13 106.30(14)
P1 Re1 N12 C13 -73.61(14)
O1 Re1 N12 N11 24.58(13)
O2 Re1 N12 N11 -164.96(13)
Cl2 Re1 N12 N11 -135.50(16)
Cl1 Re1 N12 N11 -72.51(12)
P1 Re1 N12 N11 107.59(12)
N11 N12 C13 C14 -0.90(18)
Re1 N12 C13 C14 -179.88(11)
N11 N12 C13 C22 174.16(15)
Re1 N12 C13 C22 -4.8(2)
N12 C13 C14 C15 0.39(19)
C22 C13 C14 C15 -174.57(16)
N12 N11 C15 C14 -0.9(2)
C16 N11 C15 C14 178.74(17)
C13 C14 C15 N11 0.3(2)
O1 Re1 O2 C21 26.7(4)
N12 Re1 O2 C21 -22.57(17)
Cl2 Re1 O2 C21 163.26(17)
Cl1 Re1 O2 C21 -110.38(17)
P1 Re1 O2 C21 69.91(17)
Re1 O2 C21 C26 -164.18(13)
Re1 O2 C21 C22 18.1(3)
O2 C21 C22 C23 177.14(15)
C26 C21 C22 C23 -0.5(2)
O2 C21 C22 C13 3.3(2)
C26 C21 C22 C13 -174.36(15)
N12 C13 C22 C23 179.04(15)
C14 C13 C22 C23 -6.7(3)
N12 C13 C22 C21 -7.2(2)
C14 C13 C22 C21 167.02(16)
C21 C22 C23 C24 -0.2(2)
C13 C22 C23 C24 173.73(15)
C22 C23 C24 O3 -178.98(15)
C22 C23 C24 C25 0.8(3)
O3 C24 C25 C26 179.07(16)
C23 C24 C25 C26 -0.6(3)
C24 C25 C26 C21 0.0(3)
O2 C21 C26 C25 -177.04(15)
C22 C21 C26 C25 0.6(3)
C23 C24 O3 C27 167.59(17)
C25 C24 O3 C27 -12.1(3)
O1 Re1 P1 C31 79.73(7)
O2 Re1 P1 C31 -91.61(7)
N12 Re1 P1 C31 -11.84(7)
Cl2 Re1 P1 C31 178.79(6)
O1 Re1 P1 C51 -156.66(7)
O2 Re1 P1 C51 32.00(7)
N12 Re1 P1 C51 111.78(7)
Cl2 Re1 P1 C51 -57.60(6)
O1 Re1 P1 C41 -34.82(7)
O2 Re1 P1 C41 153.84(7)
N12 Re1 P1 C41 -126.38(7)
Cl2 Re1 P1 C41 64.24(6)
C51 P1 C31 C32 -22.57(16)
C41 P1 C31 C32 -132.28(15)
Re1 P1 C31 C32 107.80(14)
C51 P1 C31 C36 162.61(14)
C41 P1 C31 C36 52.89(16)
Re1 P1 C31 C36 -67.02(15)
C36 C31 C32 C33 -1.6(3)
P1 C31 C32 C33 -176.33(13)
C31 C32 C33 C34 1.1(3)
C32 C33 C34 C35 -0.1(3)
C33 C34 C35 C36 -0.6(3)
C34 C35 C36 C31 0.1(3)
C32 C31 C36 C35 1.0(3)
P1 C31 C36 C35 175.99(16)
C31 P1 C41 C46 -148.54(14)
C51 P1 C41 C46 99.99(15)
Re1 P1 C41 C46 -29.80(16)
C31 P1 C41 C42 34.69(17)
C51 P1 C41 C42 -76.78(17)
Re1 P1 C41 C42 153.43(14)
C46 C41 C42 C43 1.1(3)
P1 C41 C42 C43 177.88(17)
C41 C42 C43 C44 -0.1(3)
C42 C43 C44 C45 -1.0(3)
C43 C44 C45 C46 1.2(3)
C44 C45 C46 C41 -0.3(3)
C42 C41 C46 C45 -0.9(3)
P1 C41 C46 C45 -177.66(14)
C31 P1 C51 C52 136.86(14)
C41 P1 C51 C52 -114.12(14)
Re1 P1 C51 C52 11.49(16)
C31 P1 C51 C56 -46.93(15)
C41 P1 C51 C56 62.09(15)
Re1 P1 C51 C56 -172.30(11)
C56 C51 C52 C53 0.8(2)
P1 C51 C52 C53 177.05(13)
C51 C52 C53 C54 0.0(3)
C52 C53 C54 C55 -0.7(3)
C53 C54 C55 C56 0.6(3)
C54 C55 C56 C51 0.1(3)
C52 C51 C56 C55 -0.8(2)
P1 C51 C56 C55 -177.08(13)
